data_4113947
loop_
_publ_author_name
'Zaira Dominguez'
'Tinh-A. V. Khuong'
'Hung Dang'
'Carlos N. Sanrame'
'Jose E. Nu\~nez'
'Miguel A. Garcia-Garibay'

_publ_section_title
;
 Molecular Compasses and Gyroscopes with Polar Rotors: Synthesis and
 Characterization of Crystalline Forms
;
_journal_name_full 'Journal of the American Chemical Society'
_journal_page_first 8827
_journal_page_last 8837
_journal_paper_doi 10.1021/ja035274b
_journal_volume 125
_journal_year 2003
_chemical_formula_sum 'C60 H44 F'
_chemical_formula_weight 783.95
_chemical_name_systematic
; 
 ? 
;
_space_group_IT_number 2
_symmetry_cell_setting triclinic
_symmetry_space_group_name_Hall '-P 1'
_symmetry_space_group_name_H-M 'P -1'
_atom_sites_solution_hydrogens geom
_atom_sites_solution_primary direct
_atom_sites_solution_secondary difmap
_audit_creation_method SHELXL-97
_cell_angle_alpha 78.232(5)
_cell_angle_beta 76.320(5)
_cell_angle_gamma 74.486(5)
_cell_formula_units_Z 1
_cell_length_a 8.464(2)
_cell_length_b 9.475(3)
_cell_length_c 14.530(4)
_cell_measurement_reflns_used 3613
_cell_measurement_temperature 100(2)
_cell_measurement_theta_max 27.9135
_cell_measurement_theta_min 2.54500
_cell_volume 1078.6(5)
_computing_cell_refinement 'Bruker SMART'
_computing_data_collection 'Bruker SMART'
_computing_data_reduction 'Bruker SHELXTL'
_computing_molecular_graphics 'Bruker SHELXTL'
_computing_publication_material 'Bruker SHELXTL'
_computing_structure_refinement 'SHELXL-97 (Sheldrick, 1997)'
_computing_structure_solution 'SHELXS-97 (Sheldrick, 1990)'
_diffrn_ambient_temperature 100(2)
_diffrn_measured_fraction_theta_full 0.870
_diffrn_measured_fraction_theta_max 0.870
_diffrn_measurement_device_type 'CCD area detector'
_diffrn_measurement_method 'phi and omega scans'
_diffrn_radiation_monochromator graphite
_diffrn_radiation_source 'fine-focus sealed tube'
_diffrn_radiation_type MoK\a
_diffrn_radiation_wavelength 0.71073
_diffrn_reflns_av_R_equivalents 0.0214
_diffrn_reflns_av_sigmaI/netI 0.0544
_diffrn_reflns_limit_h_max 11
_diffrn_reflns_limit_h_min -7
_diffrn_reflns_limit_k_max 12
_diffrn_reflns_limit_k_min -11
_diffrn_reflns_limit_l_max 19
_diffrn_reflns_limit_l_min -14
_diffrn_reflns_number 6751
_diffrn_reflns_theta_full 28.28
_diffrn_reflns_theta_max 28.28
_diffrn_reflns_theta_min 1.46
_exptl_absorpt_coefficient_mu 0.071
_exptl_absorpt_correction_T_max 0.9929
_exptl_absorpt_correction_T_min 0.7525
_exptl_absorpt_correction_type empirical
_exptl_absorpt_process_details Sadabs(Bruker)
_exptl_crystal_colour colorless
_exptl_crystal_density_diffrn 1.207
_exptl_crystal_description 'think plate'
_exptl_crystal_F_000 413
_exptl_crystal_size_max 0.40
_exptl_crystal_size_mid 0.30
_exptl_crystal_size_min 0.10
_refine_diff_density_max 0.201
_refine_diff_density_min -0.189
_refine_diff_density_rms 0.040
_refine_ls_extinction_method none
_refine_ls_goodness_of_fit_ref 0.927
_refine_ls_hydrogen_treatment mixed
_refine_ls_matrix_type full
_refine_ls_number_parameters 280
_refine_ls_number_reflns 4653
_refine_ls_number_restraints 0
_refine_ls_restrained_S_all 0.927
_refine_ls_R_factor_all 0.0650
_refine_ls_R_factor_gt 0.0414
_refine_ls_shift/su_max 0.000
_refine_ls_shift/su_mean 0.000
_refine_ls_structure_factor_coef Fsqd
_refine_ls_weighting_details 'calc w=1/[\s^2^(Fo^2^)+(0.0523P)^2^+0.0000P] where P=(Fo^2^+2Fc^2^)/3'
_refine_ls_weighting_scheme calc
_refine_ls_wR_factor_gt 0.0929
_refine_ls_wR_factor_ref 0.1013
_reflns_number_gt 3209
_reflns_number_total 4653
_reflns_threshold_expression >2sigma(I)
_cod_data_source_file ja035274bsi20030321_024308.cif
_cod_data_source_block gg1802
_cod_database_code 4113947

loop_
_symmetry_equiv_pos_as_xyz
'x, y, z'
'-x, -y, -z'

loop_
_atom_site_label
_atom_site_type_symbol
_atom_site_fract_x
_atom_site_fract_y
_atom_site_fract_z
_atom_site_U_iso_or_equiv
_atom_site_adp_type
_atom_site_occupancy
_atom_site_symmetry_multiplicity
_atom_site_calc_flag
_atom_site_refinement_flags
F1 F 0.5543(2) -0.29151(16) 0.51959(11) 0.0310(4) Uani 0.50 1 d P
C1 C 0.52828(17) -0.15102(15) 0.50962(9) 0.0236(3) Uani 1 1 d .
C2 C 0.61518(17) -0.07616(15) 0.43093(9) 0.0225(3) Uani 1 1 d .
H2 H 0.6938 -0.1293 0.3843 0.027 Uiso 1 1 calc R
C3 C 0.58745(16) 0.07770(15) 0.42003(9) 0.0198(3) Uani 1 1 d .
C4 C 0.67451(16) 0.16005(14) 0.33890(9) 0.0200(3) Uani 1 1 d .
C5 C 0.74309(16) 0.23305(14) 0.27255(9) 0.0182(3) Uani 1 1 d .
C6 C 0.82704(16) 0.32375(13) 0.18938(8) 0.0160(3) Uani 1 1 d .
C7 C 0.76174(16) 0.48920(14) 0.19992(8) 0.0175(3) Uani 1 1 d .
C8 C 0.60315(17) 0.54310(15) 0.25105(9) 0.0233(3) Uani 1 1 d .
H8 H 0.5346 0.4765 0.2834 0.028 Uiso 1 1 calc R
C9 C 0.54415(18) 0.69385(16) 0.25512(10) 0.0280(3) Uani 1 1 d .
H9 H 0.4359 0.7296 0.2907 0.034 Uiso 1 1 calc R
C10 C 0.64240(18) 0.79206(15) 0.20756(9) 0.0259(3) Uani 1 1 d .
H10 H 0.6014 0.8952 0.2096 0.031 Uiso 1 1 calc R
C11 C 0.80039(18) 0.73907(15) 0.15719(9) 0.0230(3) Uani 1 1 d .
H11 H 0.8685 0.8060 0.1247 0.028 Uiso 1 1 calc R
C12 C 0.86019(17) 0.58886(14) 0.15379(9) 0.0199(3) Uani 1 1 d .
H12 H 0.9697 0.5535 0.1196 0.024 Uiso 1 1 calc R
C13 C 1.01696(16) 0.27807(13) 0.18838(9) 0.0168(3) Uani 1 1 d .
C14 C 1.07255(17) 0.27239(15) 0.27211(10) 0.0249(3) Uani 1 1 d .
H14 H 0.9938 0.2930 0.3291 0.030 Uiso 1 1 calc R
C15 C 1.24211(18) 0.23687(16) 0.27300(11) 0.0302(4) Uani 1 1 d .
H15 H 1.2788 0.2335 0.3305 0.036 Uiso 1 1 calc R
C16 C 1.35825(18) 0.20626(15) 0.19065(10) 0.0283(3) Uani 1 1 d .
H16 H 1.4744 0.1814 0.1916 0.034 Uiso 1 1 calc R
C17 C 1.30442(17) 0.21203(15) 0.10753(10) 0.0268(3) Uani 1 1 d .
H17 H 1.3835 0.1913 0.0507 0.032 Uiso 1 1 calc R
C18 C 1.13411(16) 0.24818(14) 0.10644(9) 0.0212(3) Uani 1 1 d .
H18 H 1.0980 0.2523 0.0486 0.025 Uiso 1 1 calc R
C19 C 0.78660(15) 0.29244(14) 0.09803(8) 0.0164(3) Uani 1 1 d .
C20 C 0.81224(17) 0.14600(14) 0.08415(9) 0.0213(3) Uani 1 1 d .
H20 H 0.8532 0.0677 0.1310 0.026 Uiso 1 1 calc R
C21 C 0.77911(17) 0.11285(15) 0.00327(9) 0.0241(3) Uani 1 1 d .
H21 H 0.7969 0.0124 -0.0048 0.029 Uiso 1 1 calc R
C22 C 0.72009(17) 0.22567(16) -0.06596(9) 0.0235(3) Uani 1 1 d .
H22 H 0.6974 0.2032 -0.1216 0.028 Uiso 1 1 calc R
C23 C 0.69465(17) 0.37080(15) -0.05329(9) 0.0232(3) Uani 1 1 d .
H23 H 0.6547 0.4487 -0.1007 0.028 Uiso 1 1 calc R
C24 C 0.72697(16) 0.40428(15) 0.02828(9) 0.0197(3) Uani 1 1 d .
H24 H 0.7080 0.5049 0.0363 0.024 Uiso 1 1 calc R
C1S C 0.1485(2) 0.7995(2) 0.45892(12) 0.0433(4) Uani 1 1 d .
H1S H 0.1674 0.8519 0.5030 0.052 Uiso 1 1 calc R
C2S C 0.0829(2) 0.87644(19) 0.37914(12) 0.0415(4) Uani 1 1 d .
H2S H 0.0576 0.9817 0.3678 0.050 Uiso 1 1 calc R
C3S C 0.0549(2) 0.7983(2) 0.31647(11) 0.0393(4) Uani 1 1 d .
H3S H 0.0098 0.8498 0.2617 0.047 Uiso 1 1 calc R
C4S C 0.0919(2) 0.6471(2) 0.33303(12) 0.0433(4) Uani 1 1 d .
H4S H 0.0720 0.5939 0.2898 0.052 Uiso 1 1 calc R
C5S C 0.1570(2) 0.5724(2) 0.41079(12) 0.0440(4) Uani 1 1 d .
H5S H 0.1827 0.4671 0.4216 0.053 Uiso 1 1 calc R
C6S C 0.1857(2) 0.6480(2) 0.47389(11) 0.0444(5) Uani 1 1 d .
H6S H 0.2316 0.5950 0.5281 0.053 Uiso 1 1 calc R

loop_
_atom_site_aniso_label
_atom_site_aniso_U_11
_atom_site_aniso_U_22
_atom_site_aniso_U_33
_atom_site_aniso_U_23
_atom_site_aniso_U_13
_atom_site_aniso_U_12
F1 0.0355(10) 0.0173(9) 0.0334(9) -0.0011(7) 0.0055(8) -0.0074(7)
C1 0.0238(8) 0.0258(8) 0.0223(7) 0.0008(6) -0.0051(6) -0.0100(6)
C2 0.0217(7) 0.0268(8) 0.0197(7) -0.0033(6) -0.0019(6) -0.0084(6)
C3 0.0182(7) 0.0267(8) 0.0165(6) 0.0025(5) -0.0059(5) -0.0106(6)
C4 0.0190(7) 0.0232(7) 0.0194(7) -0.0015(5) -0.0056(6) -0.0071(6)
C5 0.0160(7) 0.0204(7) 0.0193(7) -0.0040(5) -0.0045(5) -0.0042(6)
C6 0.0152(7) 0.0168(7) 0.0157(6) -0.0006(5) -0.0021(5) -0.0056(5)
C7 0.0184(7) 0.0197(7) 0.0154(6) -0.0021(5) -0.0054(5) -0.0048(5)
C8 0.0201(8) 0.0242(8) 0.0246(7) -0.0035(6) -0.0018(6) -0.0059(6)
C9 0.0224(8) 0.0300(8) 0.0278(7) -0.0096(6) -0.0020(6) 0.0019(6)
C10 0.0322(9) 0.0185(7) 0.0277(7) -0.0070(6) -0.0109(6) 0.0004(6)
C11 0.0297(8) 0.0200(7) 0.0221(7) -0.0009(5) -0.0087(6) -0.0088(6)
C12 0.0197(7) 0.0206(7) 0.0196(7) -0.0037(5) -0.0030(5) -0.0052(6)
C13 0.0163(7) 0.0133(6) 0.0215(7) -0.0001(5) -0.0047(5) -0.0055(5)
C14 0.0216(8) 0.0286(8) 0.0255(7) -0.0051(6) -0.0062(6) -0.0052(6)
C15 0.0267(8) 0.0326(9) 0.0371(8) -0.0074(7) -0.0165(7) -0.0056(7)
C16 0.0159(7) 0.0231(8) 0.0471(9) -0.0052(7) -0.0094(7) -0.0036(6)
C17 0.0186(8) 0.0249(8) 0.0341(8) -0.0059(6) 0.0022(6) -0.0061(6)
C18 0.0186(7) 0.0220(7) 0.0229(7) -0.0027(5) -0.0027(6) -0.0060(6)
C19 0.0120(7) 0.0212(7) 0.0163(6) -0.0027(5) -0.0003(5) -0.0066(5)
C20 0.0229(7) 0.0198(7) 0.0213(7) -0.0014(5) -0.0054(6) -0.0053(6)
C21 0.0250(8) 0.0223(8) 0.0273(7) -0.0071(6) -0.0046(6) -0.0075(6)
C22 0.0197(7) 0.0339(8) 0.0201(7) -0.0079(6) -0.0040(6) -0.0089(6)
C23 0.0208(8) 0.0276(8) 0.0202(7) 0.0002(6) -0.0050(6) -0.0058(6)
C24 0.0187(7) 0.0184(7) 0.0219(7) -0.0014(5) -0.0032(6) -0.0060(6)
C1S 0.0295(9) 0.0652(13) 0.0452(10) -0.0331(9) -0.0051(8) -0.0107(8)
C2S 0.0291(9) 0.0347(9) 0.0579(11) -0.0137(8) 0.0002(8) -0.0050(7)
C3S 0.0289(9) 0.0559(12) 0.0294(8) -0.0067(8) -0.0073(7) -0.0018(8)
C4S 0.0352(10) 0.0549(12) 0.0478(10) -0.0240(9) -0.0087(8) -0.0111(8)
C5S 0.0412(11) 0.0385(10) 0.0491(10) -0.0070(8) 0.0004(8) -0.0118(8)
C6S 0.0357(10) 0.0620(12) 0.0266(8) -0.0022(8) -0.0040(7) -0.0013(9)

loop_
_atom_type_symbol
_atom_type_description
_atom_type_scat_dispersion_real
_atom_type_scat_dispersion_imag
_atom_type_scat_source
C C 0.0033 0.0016 'International Tables Vol C Tables 4.2.6.8 and 6.1.1.4'
H H 0.0000 0.0000 'International Tables Vol C Tables 4.2.6.8 and 6.1.1.4'
F F 0.0171 0.0103 'International Tables Vol C Tables 4.2.6.8 and 6.1.1.4'

loop_
_geom_angle_atom_site_label_1
_geom_angle_atom_site_label_2
_geom_angle_atom_site_label_3
_geom_angle
_geom_angle_site_symmetry_1
_geom_angle_site_symmetry_3
F1 C1 C2 119.73(14) . .
F1 C1 C3 118.28(13) . 2_656
C2 C1 C3 121.98(13) . 2_656
C1 C2 C3 119.86(13) . .
C1 C3 C2 118.16(12) 2_656 .
C1 C3 C4 120.18(12) 2_656 .
C2 C3 C4 121.66(12) . .
C5 C4 C3 177.63(15) . .
C4 C5 C6 179.36(14) . .
C5 C6 C7 109.51(10) . .
C5 C6 C13 108.22(10) . .
C7 C6 C13 109.32(10) . .
C5 C6 C19 107.38(10) . .
C7 C6 C19 110.88(10) . .
C13 C6 C19 111.46(10) . .
C8 C7 C12 118.67(12) . .
C8 C7 C6 121.67(11) . .
C12 C7 C6 119.60(11) . .
C7 C8 C9 120.44(13) . .
C10 C9 C8 120.27(13) . .
C11 C10 C9 119.53(13) . .
C10 C11 C12 120.34(13) . .
C11 C12 C7 120.72(13) . .
C18 C13 C14 118.63(12) . .
C18 C13 C6 122.46(11) . .
C14 C13 C6 118.86(11) . .
C15 C14 C13 120.43(13) . .
C16 C15 C14 120.42(14) . .
C17 C16 C15 119.53(13) . .
C16 C17 C18 120.12(13) . .
C13 C18 C17 120.86(13) . .
C24 C19 C20 118.11(12) . .
C24 C19 C6 122.76(11) . .
C20 C19 C6 119.13(11) . .
C21 C20 C19 121.11(12) . .
C20 C21 C22 120.16(13) . .
C23 C22 C21 119.34(12) . .
C22 C23 C24 120.56(12) . .
C19 C24 C23 120.72(12) . .
C6S C1S C2S 119.74(15) . .
C3S C2S C1S 119.24(16) . .
C4S C3S C2S 120.11(15) . .
C5S C4S C3S 120.46(16) . .
C4S C5S C6S 120.31(17) . .
C1S C6S C5S 120.13(15) . .

loop_
_geom_bond_atom_site_label_1
_geom_bond_atom_site_label_2
_geom_bond_distance
_geom_bond_site_symmetry_2
F1 C1 1.273(2) .
C1 C2 1.3791(18) .
C1 C3 1.3924(18) 2_656
C2 C3 1.3949(19) .
C3 C1 1.3924(18) 2_656
C3 C4 1.4364(18) .
C4 C5 1.1928(17) .
C5 C6 1.4835(17) .
C6 C7 1.5430(17) .
C6 C13 1.5463(18) .
C6 C19 1.5481(17) .
C7 C8 1.3896(18) .
C7 C12 1.3906(18) .
C8 C9 1.3900(19) .
C9 C10 1.384(2) .
C10 C11 1.3798(19) .
C11 C12 1.3841(18) .
C13 C18 1.3820(17) .
C13 C14 1.3910(17) .
C14 C15 1.386(2) .
C15 C16 1.384(2) .
C16 C17 1.3745(19) .
C17 C18 1.3928(19) .
C19 C24 1.3866(17) .
C19 C20 1.3948(18) .
C20 C21 1.3827(18) .
C21 C22 1.3848(19) .
C22 C23 1.3774(19) .
C23 C24 1.3906(17) .
C1S C6S 1.368(2) .
C1S C2S 1.388(2) .
C2S C3S 1.380(2) .
C3S C4S 1.365(2) .
C4S C5S 1.357(2) .
C5S C6S 1.371(2) .

loop_
_geom_torsion_atom_site_label_1
_geom_torsion_atom_site_label_2
_geom_torsion_atom_site_label_3
_geom_torsion_atom_site_label_4
_geom_torsion
_geom_torsion_site_symmetry_1
_geom_torsion_site_symmetry_4
F1 C1 C2 C3 -179.73(14) . .
C3 C1 C2 C3 -0.3(2) 2_656 .
C1 C2 C3 C1 0.3(2) . 2_656
C1 C2 C3 C4 -179.62(12) . .
C1 C3 C4 C5 -9(3) 2_656 .
C2 C3 C4 C5 171(3) . .
C3 C4 C5 C6 -90(14) . .
C4 C5 C6 C7 98(14) . .
C4 C5 C6 C13 -143(14) . .
C4 C5 C6 C19 -22(14) . .
C5 C6 C7 C8 -27.05(16) . .
C13 C6 C7 C8 -145.45(12) . .
C19 C6 C7 C8 91.27(13) . .
C5 C6 C7 C12 155.89(11) . .
C13 C6 C7 C12 37.49(15) . .
C19 C6 C7 C12 -85.79(14) . .
C12 C7 C8 C9 0.53(19) . .
C6 C7 C8 C9 -176.56(12) . .
C7 C8 C9 C10 0.5(2) . .
C8 C9 C10 C11 -0.9(2) . .
C9 C10 C11 C12 0.29(19) . .
C10 C11 C12 C7 0.80(19) . .
C8 C7 C12 C11 -1.20(18) . .
C6 C7 C12 C11 175.96(11) . .
C5 C6 C13 C18 132.39(13) . .
C7 C6 C13 C18 -108.40(13) . .
C19 C6 C13 C18 14.53(16) . .
C5 C6 C13 C14 -50.19(15) . .
C7 C6 C13 C14 69.02(14) . .
C19 C6 C13 C14 -168.05(11) . .
C18 C13 C14 C15 -0.24(19) . .
C6 C13 C14 C15 -177.77(12) . .
C13 C14 C15 C16 -0.1(2) . .
C14 C15 C16 C17 0.3(2) . .
C15 C16 C17 C18 -0.1(2) . .
C14 C13 C18 C17 0.46(19) . .
C6 C13 C18 C17 177.88(12) . .
C16 C17 C18 C13 -0.3(2) . .
C5 C6 C19 C24 130.17(13) . .
C7 C6 C19 C24 10.57(16) . .
C13 C6 C19 C24 -111.46(13) . .
C5 C6 C19 C20 -50.45(15) . .
C7 C6 C19 C20 -170.05(11) . .
C13 C6 C19 C20 67.91(14) . .
C24 C19 C20 C21 -0.07(19) . .
C6 C19 C20 C21 -179.48(11) . .
C19 C20 C21 C22 0.3(2) . .
C20 C21 C22 C23 -0.1(2) . .
C21 C22 C23 C24 -0.3(2) . .
C20 C19 C24 C23 -0.31(19) . .
C6 C19 C24 C23 179.07(11) . .
C22 C23 C24 C19 0.5(2) . .
C6S C1S C2S C3S 0.6(2) . .
C1S C2S C3S C4S -0.2(2) . .
C2S C3S C4S C5S -0.2(3) . .
C3S C4S C5S C6S 0.2(3) . .
C2S C1S C6S C5S -0.6(2) . .
C4S C5S C6S C1S 0.2(3) . .
